data_4109554
loop_
_publ_author_name
'Julie A. Cissell'
'Thomas P. Vaid'
'Glenn P. A. Yap'

_publ_section_title
;
 Reversible Oxidation State Change in Germanium(tetraphenylporphyrin)
 Induced by a Dative Ligand: Aromatic GeII(TPP) and Antiaromatic
 GeIV(TPP)(pyridine)2
;
_journal_name_full 'Journal of the American Chemical Society'
_journal_page_first 7841
_journal_page_last 7847
_journal_paper_doi 10.1021/ja070794i
_journal_volume 129
_journal_year 2007
_chemical_formula_sum 'C67 H35 F24 Ge N7'
_chemical_formula_weight 1466.61
_chemical_name_systematic
; 
 ? 
;
_space_group_IT_number 14
_symmetry_cell_setting monoclinic
_symmetry_space_group_name_Hall '-P 2yn'
_symmetry_space_group_name_H-M 'P 1 21/n 1'
_atom_sites_solution_hydrogens geom
_atom_sites_solution_primary direct
_atom_sites_solution_secondary difmap
_audit_creation_method SHELXL-97
_cell_angle_alpha 90.00
_cell_angle_beta 99.981(10)
_cell_angle_gamma 90.00
_cell_formula_units_Z 4
_cell_length_a 17.003(3)
_cell_length_b 17.824(4)
_cell_length_c 20.177(3)
_cell_measurement_reflns_used 891
_cell_measurement_temperature 120(2)
_cell_measurement_theta_max 20.57
_cell_measurement_theta_min 2.35
_cell_volume 6022.3(19)
_computing_cell_refinement 'SAINT (Bruker, 2002)'
_computing_data_collection 'SMART (Bruker, 2002)'
_computing_data_reduction SAINT
_computing_molecular_graphics 'SHELXTL (Sheldrick, 2001)'
_computing_publication_material SHELXTL
_computing_structure_refinement 'SHELXL-97 (Sheldrick, 1997)'
_computing_structure_solution 'SHELXS-97 (Sheldrick, 1990)'
_diffrn_ambient_temperature 120(2)
_diffrn_detector_area_resol_mean 836.6
_diffrn_measured_fraction_theta_full 1.000
_diffrn_measured_fraction_theta_max 0.932
_diffrn_measurement_device_type 'Bruker AXS APEX diffractometer'
_diffrn_measurement_method \w
_diffrn_radiation_monochromator graphite
_diffrn_radiation_source 'fine-focus sealed tube'
_diffrn_radiation_type MoK\a
_diffrn_radiation_wavelength 0.71073
_diffrn_reflns_av_R_equivalents 0.0729
_diffrn_reflns_av_sigmaI/netI 0.0688
_diffrn_reflns_limit_h_max 22
_diffrn_reflns_limit_h_min -22
_diffrn_reflns_limit_k_max 22
_diffrn_reflns_limit_k_min -23
_diffrn_reflns_limit_l_max 25
_diffrn_reflns_limit_l_min -26
_diffrn_reflns_number 66134
_diffrn_reflns_theta_full 25.00
_diffrn_reflns_theta_max 28.25
_diffrn_reflns_theta_min 1.67
_diffrn_standards_decay_% 1
_diffrn_standards_interval_count 0
_diffrn_standards_interval_time 0
_diffrn_standards_number 0
_exptl_absorpt_coefficient_mu 0.634
_exptl_absorpt_correction_T_max 0.9594
_exptl_absorpt_correction_T_min 0.7970
_exptl_absorpt_correction_type multi-scan
_exptl_absorpt_process_details 'SADABS (Sheldrick, 2003)'
_exptl_crystal_colour red
_exptl_crystal_density_diffrn 1.618
_exptl_crystal_description plate
_exptl_crystal_F_000 2936
_exptl_crystal_size_max 0.38
_exptl_crystal_size_mid 0.13
_exptl_crystal_size_min 0.07
_platon_squeeze_details
;
PLATON Reference : Spek, A.L. (2003), J.Appl.Cryst. 36, 7-13
VOid space analysis consistent with initial structure 
solutions showing one disordered, noncoordinated
pyridine molecule in the asymmetric unit
located away from the compound molecule.
;
_refine_diff_density_max 0.846
_refine_diff_density_min -0.670
_refine_diff_density_rms 0.077
_refine_ls_extinction_method none
_refine_ls_goodness_of_fit_ref 1.040
_refine_ls_hydrogen_treatment constr
_refine_ls_matrix_type full
_refine_ls_number_parameters 858
_refine_ls_number_reflns 13880
_refine_ls_number_restraints 60
_refine_ls_restrained_S_all 1.070
_refine_ls_R_factor_all 0.0844
_refine_ls_R_factor_gt 0.0566
_refine_ls_shift/su_max 0.003
_refine_ls_shift/su_mean 0.000
_refine_ls_structure_factor_coef Fsqd
_refine_ls_weighting_details 'calc w=1/[\s^2^(Fo^2^)+(0.0731P)^2] where P=(Fo^2^+2Fc^2^)/3'
_refine_ls_weighting_scheme calc
_refine_ls_wR_factor_gt 0.1351
_refine_ls_wR_factor_ref 0.1465
_reflns_number_gt 9690
_reflns_number_total 13880
_reflns_threshold_expression >2sigma(I)
_cod_data_source_file ja070794isi20070413_011733.cif
_cod_data_source_block tomv004s
_cod_original_cell_volume 6022.4(18)
_cod_database_code 4109554

loop_
_symmetry_equiv_pos_as_xyz
'x, y, z'
'-x+1/2, y+1/2, -z+1/2'
'-x, -y, -z'
'x-1/2, -y-1/2, z-1/2'

loop_
_atom_site_label
_atom_site_type_symbol
_atom_site_fract_x
_atom_site_fract_y
_atom_site_fract_z
_atom_site_U_iso_or_equiv
_atom_site_adp_type
_atom_site_occupancy
_atom_site_symmetry_multiplicity
_atom_site_calc_flag
_atom_site_refinement_flags
_atom_site_disorder_assembly
_atom_site_disorder_group
Ge Ge 0.149683(17) 0.758813(16) 0.076579(14) 0.01923(9) Uani 1 1 d . . .
F1 F 0.13825(18) 0.5624(2) 0.43878(17) 0.1235(15) Uani 1 1 d . . .
F2 F 0.0258(3) 0.51686(18) 0.4193(2) 0.1487(18) Uani 1 1 d . . .
F3 F 0.0520(2) 0.59396(18) 0.49518(13) 0.1092(12) Uani 1 1 d . . .
F4 F -0.17223(12) 0.76485(11) 0.38355(13) 0.0561(6) Uani 1 1 d . . .
F5 F -0.08323(14) 0.84817(14) 0.41206(14) 0.0750(8) Uani 1 1 d . . .
F6 F -0.14151(14) 0.84070(13) 0.31076(12) 0.0626(7) Uani 1 1 d . . .
F7 F -0.32872(14) 0.59316(18) -0.07129(19) 0.1159(14) Uani 1 1 d . . .
F8 F -0.33262(12) 0.71207(15) -0.08616(12) 0.0604(6) Uani 1 1 d . . .
F9 F -0.35918(13) 0.63771(14) -0.17075(14) 0.0766(8) Uani 1 1 d . . .
F10 F -0.1228(3) 0.47775(13) -0.21834(15) 0.1180(14) Uani 1 1 d . . .
F11 F -0.12454(16) 0.56800(16) -0.28399(11) 0.0762(8) Uani 1 1 d . . .
F12 F -0.01864(16) 0.5439(2) -0.21968(15) 0.1074(13) Uani 1 1 d . . .
F13 F 0.0985(2) 1.1494(2) -0.1340(4) 0.1006(18) Uani 0.664(4) 1 d PD A 1
F14 F 0.2015(3) 1.1966(3) -0.1508(3) 0.083(2) Uani 0.664(4) 1 d PD A 1
F15 F 0.1897(6) 1.1702(3) -0.0519(2) 0.130(4) Uani 0.664(4) 1 d PD A 1
F13' F 0.2479(4) 1.1910(5) -0.0819(8) 0.1006(18) Uani 0.336(4) 1 d PD A 2
F14' F 0.1386(7) 1.1573(6) -0.0653(7) 0.083(2) Uani 0.336(4) 1 d PD A 2
F15' F 0.1591(12) 1.1847(7) -0.1612(4) 0.130(4) Uani 0.336(4) 1 d PD A 2
F16 F 0.30315(15) 1.00953(13) -0.28699(11) 0.0626(7) Uani 1 1 d . . .
F17 F 0.39298(13) 0.95643(16) -0.21781(12) 0.0705(7) Uani 1 1 d . . .
F18 F 0.29206(16) 0.89413(13) -0.26452(12) 0.0683(7) Uani 1 1 d . . .
F19 F 0.6163(3) 0.8104(3) 0.30980(18) 0.0830(13) Uani 0.816(4) 1 d PD B 1
F20 F 0.6214(2) 0.8430(2) 0.21030(19) 0.0865(13) Uani 0.816(4) 1 d PD B 1
F21 F 0.69762(16) 0.7577(2) 0.2553(3) 0.0869(15) Uani 0.816(4) 1 d PD B 1
F19' F 0.6700(12) 0.7995(11) 0.2129(7) 0.0830(13) Uani 0.184(4) 1 d PD B 2
F20' F 0.6722(9) 0.7495(8) 0.3077(9) 0.0865(13) Uani 0.184(4) 1 d PD B 2
F21' F 0.6001(8) 0.8424(9) 0.2802(11) 0.0869(15) Uani 0.184(4) 1 d PD B 2
F22 F 0.61115(16) 0.50658(17) 0.1858(2) 0.1297(16) Uani 1 1 d . . .
F23 F 0.5399(3) 0.48844(17) 0.25603(19) 0.156(2) Uani 1 1 d . . .
F24 F 0.49059(15) 0.48029(13) 0.15378(16) 0.0871(10) Uani 1 1 d . . .
N1 N 0.19957(13) 0.72365(12) 0.16508(11) 0.0210(5) Uani 1 1 d . . .
N2 N 0.04712(13) 0.72310(13) 0.09306(11) 0.0213(5) Uani 1 1 d . . .
N3 N 0.09876(13) 0.79298(13) -0.01242(11) 0.0208(5) Uani 1 1 d . . .
N4 N 0.25124(13) 0.79671(12) 0.05971(11) 0.0212(5) Uani 1 1 d . . .
N5 N 0.12730(14) 0.86553(13) 0.11313(12) 0.0241(5) Uani 1 1 d . . .
N6 N 0.17062(13) 0.65669(13) 0.03219(11) 0.0216(5) Uani 1 1 d . . .
C1 C 0.28085(17) 0.71028(16) 0.18608(14) 0.0237(6) Uani 1 1 d . . .
C2 C 0.29457(18) 0.69257(17) 0.25394(15) 0.0289(7) Uani 1 1 d . . .
H2A H 0.3447 0.6803 0.2804 0.035 Uiso 1 1 calc R . .
C3 C 0.22156(17) 0.69599(17) 0.27635(15) 0.0285(7) Uani 1 1 d . . .
H3A H 0.2132 0.6879 0.3211 0.034 Uiso 1 1 calc R . .
C4 C 0.16316(17) 0.71343(16) 0.22120(14) 0.0234(6) Uani 1 1 d . . .
C5 C 0.07796(17) 0.70974(16) 0.21670(14) 0.0237(6) Uani 1 1 d . . .
C6 C 0.06773(18) 0.64486(17) 0.32614(15) 0.0293(7) Uani 1 1 d . . .
H6A H 0.1066 0.6093 0.3181 0.035 Uiso 1 1 calc R . .
C7 C 0.03522(19) 0.64042(17) 0.38481(15) 0.0315(7) Uani 1 1 d . . .
C8 C -0.02235(19) 0.69053(18) 0.39700(16) 0.0322(7) Uani 1 1 d . . .
H8A H -0.0441 0.6873 0.4372 0.039 Uiso 1 1 calc R . .
C9 C -0.04803(18) 0.74555(16) 0.34996(15) 0.0278(7) Uani 1 1 d . . .
C10 C -0.01480(17) 0.75097(16) 0.29218(14) 0.0246(6) Uani 1 1 d . . .
H10A H -0.0323 0.7897 0.2607 0.029 Uiso 1 1 calc R . .
C11 C 0.04360(17) 0.70109(16) 0.27916(14) 0.0243(6) Uani 1 1 d . . .
C12 C 0.0627(3) 0.5794(2) 0.4340(2) 0.0518(10) Uani 1 1 d . . .
C13 C -0.1106(2) 0.79955(19) 0.36363(17) 0.0354(8) Uani 1 1 d . . .
C14 C 0.02712(17) 0.70624(15) 0.15598(15) 0.0239(6) Uani 1 1 d . . .
C15 C -0.05109(17) 0.67236(16) 0.14472(15) 0.0275(7) Uani 1 1 d . . .
H15A H -0.0805 0.6582 0.1787 0.033 Uiso 1 1 calc R . .
C16 C -0.07536(17) 0.66417(16) 0.07857(15) 0.0263(6) Uani 1 1 d . . .
H16A H -0.1229 0.6396 0.0578 0.032 Uiso 1 1 calc R . .
C17 C -0.01699(16) 0.69902(15) 0.04380(15) 0.0233(6) Uani 1 1 d . . .
C18 C -0.02352(16) 0.71335(15) -0.02310(14) 0.0222(6) Uani 1 1 d . . .
C19 C -0.16858(17) 0.68383(17) -0.07125(16) 0.0295(7) Uani 1 1 d . . .
H19A H -0.1859 0.7146 -0.0381 0.035 Uiso 1 1 calc R . .
C20 C -0.22450(18) 0.64532(18) -0.11737(18) 0.0362(8) Uani 1 1 d . . .
C21 C -0.2007(2) 0.60142(19) -0.16629(17) 0.0393(8) Uani 1 1 d . . .
H21A H -0.2392 0.5750 -0.1975 0.047 Uiso 1 1 calc R . .
C22 C -0.1205(2) 0.59599(17) -0.16976(16) 0.0339(7) Uani 1 1 d . . .
C23 C -0.06378(18) 0.63396(16) -0.12407(15) 0.0268(7) Uani 1 1 d . . .
H23A H -0.0088 0.6304 -0.1273 0.032 Uiso 1 1 calc R . .
C24 C -0.08750(17) 0.67749(15) -0.07334(14) 0.0238(6) Uani 1 1 d . . .
C25 C -0.3118(2) 0.6477(2) -0.1112(2) 0.0558(11) Uani 1 1 d . . .
C26 C -0.0945(2) 0.5466(2) -0.22168(18) 0.0460(9) Uani 1 1 d . . .
C27 C 0.02747(16) 0.76602(15) -0.04940(14) 0.0215(6) Uani 1 1 d . . .
C28 C 0.00996(17) 0.80603(16) -0.10919(14) 0.0250(6) Uani 1 1 d . . .
H28A H -0.0350 0.7988 -0.1438 0.030 Uiso 1 1 calc R . .
C29 C 0.07043(17) 0.85875(16) -0.10904(14) 0.0251(6) Uani 1 1 d . . .
H29A H 0.0736 0.8947 -0.1432 0.030 Uiso 1 1 calc R . .
C30 C 0.12518(17) 0.84944(15) -0.05022(14) 0.0225(6) Uani 1 1 d . . .
C31 C 0.20355(16) 0.88160(15) -0.03448(14) 0.0206(6) Uani 1 1 d . . .
C32 C 0.19758(18) 1.01456(17) -0.07335(16) 0.0294(7) Uani 1 1 d . . .
H32A H 0.1721 1.0270 -0.0365 0.035 Uiso 1 1 calc R . .
C33 C 0.20985(19) 1.06962(17) -0.11882(17) 0.0317(7) Uani 1 1 d . A .
C34 C 0.24685(17) 1.05273(17) -0.17320(16) 0.0300(7) Uani 1 1 d . . .
H34A H 0.2544 1.0903 -0.2049 0.036 Uiso 1 1 calc R . .
C35 C 0.27226(17) 0.98031(17) -0.18018(15) 0.0257(6) Uani 1 1 d . . .
C36 C 0.26008(16) 0.92467(16) -0.13492(14) 0.0251(6) Uani 1 1 d . . .
H36A H 0.2778 0.8749 -0.1407 0.030 Uiso 1 1 calc R . .
C37 C 0.22202(16) 0.94155(15) -0.08104(14) 0.0226(6) Uani 1 1 d . . .
C38 C 0.1812(2) 1.1479(2) -0.1101(2) 0.0510(11) Uani 1 1 d D . .
C39 C 0.3146(2) 0.96066(19) -0.23730(17) 0.0352(8) Uani 1 1 d . . .
C40 C 0.26235(17) 0.85263(15) 0.01326(14) 0.0230(6) Uani 1 1 d . . .
C41 C 0.34681(17) 0.86633(16) 0.01926(14) 0.0245(6) Uani 1 1 d . . .
H41A H 0.3708 0.9040 -0.0039 0.029 Uiso 1 1 calc R . .
C42 C 0.38567(17) 0.81673(16) 0.06306(14) 0.0253(6) Uani 1 1 d . . .
H42A H 0.4420 0.8106 0.0733 0.030 Uiso 1 1 calc R . .
C43 C 0.32784(16) 0.77408(16) 0.09205(14) 0.0227(6) Uani 1 1 d . . .
C44 C 0.34174(16) 0.72787(16) 0.14683(14) 0.0229(6) Uani 1 1 d . . .
C45 C 0.48411(17) 0.75210(17) 0.20146(15) 0.0271(6) Uani 1 1 d . . .
H45A H 0.4722 0.8040 0.2040 0.032 Uiso 1 1 calc R . .
C46 C 0.56138(18) 0.72688(18) 0.22465(15) 0.0314(7) Uani 1 1 d . B .
C47 C 0.57993(18) 0.65149(19) 0.22199(16) 0.0351(8) Uani 1 1 d . . .
H47A H 0.6331 0.6345 0.2366 0.042 Uiso 1 1 calc R . .
C48 C 0.51990(19) 0.60128(18) 0.19772(17) 0.0355(8) Uani 1 1 d . . .
C49 C 0.44264(18) 0.62610(17) 0.17414(15) 0.0301(7) Uani 1 1 d . . .
H49A H 0.4020 0.5909 0.1576 0.036 Uiso 1 1 calc R . .
C50 C 0.42436(16) 0.70245(17) 0.17465(14) 0.0245(6) Uani 1 1 d . . .
C51 C 0.6248(2) 0.7824(2) 0.25246(19) 0.0454(9) Uani 1 1 d D . .
C52 C 0.5390(2) 0.5201(2) 0.1970(3) 0.0620(12) Uani 1 1 d . . .
C53 C 0.05671(19) 0.89892(19) 0.09136(18) 0.0392(8) Uani 1 1 d . . .
H53A H 0.0148 0.8707 0.0655 0.047 Uiso 1 1 calc R . .
C54 C 0.0436(2) 0.9727(2) 0.1055(2) 0.0545(11) Uani 1 1 d . . .
H54A H -0.0064 0.9954 0.0885 0.065 Uiso 1 1 calc R . .
C55 C 0.1031(2) 1.0134(2) 0.1443(2) 0.0551(11) Uani 1 1 d . . .
H55A H 0.0943 1.0641 0.1556 0.066 Uiso 1 1 calc R . .
C56 C 0.1757(2) 0.97935(18) 0.16665(18) 0.0411(9) Uani 1 1 d . . .
H56A H 0.2182 1.0066 0.1927 0.049 Uiso 1 1 calc R . .
C57 C 0.18579(18) 0.90515(17) 0.15065(15) 0.0299(7) Uani 1 1 d . . .
H57A H 0.2355 0.8814 0.1666 0.036 Uiso 1 1 calc R . .
C58 C 0.20300(18) 0.65588(17) -0.02351(15) 0.0278(7) Uani 1 1 d . . .
H58A H 0.2207 0.7019 -0.0396 0.033 Uiso 1 1 calc R . .
C59 C 0.2118(2) 0.59128(18) -0.05840(17) 0.0392(8) Uani 1 1 d . . .
H59A H 0.2351 0.5926 -0.0979 0.047 Uiso 1 1 calc R . .
C60 C 0.1862(2) 0.52444(19) -0.03522(19) 0.0462(9) Uani 1 1 d . . .
H60A H 0.1915 0.4788 -0.0584 0.055 Uiso 1 1 calc R . .
C61 C 0.1527(2) 0.52503(18) 0.02202(18) 0.0444(9) Uani 1 1 d . . .
H61A H 0.1343 0.4797 0.0389 0.053 Uiso 1 1 calc R . .
C62 C 0.14594(19) 0.59171(16) 0.05475(16) 0.0310(7) Uani 1 1 d . . .
H62A H 0.1231 0.5917 0.0945 0.037 Uiso 1 1 calc R . .

loop_
_atom_site_aniso_label
_atom_site_aniso_U_11
_atom_site_aniso_U_22
_atom_site_aniso_U_33
_atom_site_aniso_U_23
_atom_site_aniso_U_13
_atom_site_aniso_U_12
Ge 0.01886(16) 0.01981(16) 0.01929(16) 0.00066(12) 0.00408(11) -0.00084(12)
F1 0.081(2) 0.169(3) 0.130(3) 0.116(3) 0.047(2) 0.060(2)
F2 0.219(4) 0.066(2) 0.131(3) 0.066(2) -0.054(3) -0.039(2)
F3 0.165(3) 0.122(3) 0.0485(16) 0.0494(17) 0.0408(18) 0.067(2)
F4 0.0448(12) 0.0462(12) 0.0883(18) 0.0091(12) 0.0427(12) 0.0046(10)
F5 0.0604(15) 0.0694(16) 0.0956(19) -0.0476(15) 0.0147(14) 0.0058(13)
F6 0.0662(15) 0.0640(15) 0.0659(15) 0.0242(12) 0.0347(12) 0.0345(12)
F7 0.0330(14) 0.115(2) 0.202(4) 0.103(2) 0.0252(18) -0.0001(14)
F8 0.0294(11) 0.0838(18) 0.0688(16) 0.0064(13) 0.0108(11) 0.0067(11)
F9 0.0306(12) 0.0682(17) 0.117(2) -0.0055(15) -0.0265(13) -0.0037(11)
F10 0.254(4) 0.0339(14) 0.086(2) -0.0239(14) 0.086(3) -0.033(2)
F11 0.0865(19) 0.108(2) 0.0321(13) -0.0071(13) 0.0040(12) 0.0101(16)
F12 0.0588(17) 0.153(3) 0.101(2) -0.094(2) -0.0108(15) 0.0317(18)
F13 0.060(2) 0.048(2) 0.198(6) 0.008(3) 0.034(3) 0.0206(18)
F14 0.101(4) 0.031(2) 0.139(5) 0.037(3) 0.078(4) 0.024(2)
F15 0.288(11) 0.049(3) 0.048(2) -0.011(2) 0.013(4) 0.080(5)
F13' 0.060(2) 0.048(2) 0.198(6) 0.008(3) 0.034(3) 0.0206(18)
F14' 0.101(4) 0.031(2) 0.139(5) 0.037(3) 0.078(4) 0.024(2)
F15' 0.288(11) 0.049(3) 0.048(2) -0.011(2) 0.013(4) 0.080(5)
F16 0.0904(18) 0.0620(15) 0.0433(13) 0.0195(11) 0.0337(12) 0.0146(13)
F17 0.0358(13) 0.124(2) 0.0565(15) 0.0020(14) 0.0213(11) 0.0099(13)
F18 0.0990(19) 0.0517(14) 0.0684(16) -0.0196(12) 0.0545(14) -0.0199(13)
F19 0.092(3) 0.096(3) 0.065(2) -0.039(2) 0.026(2) -0.060(2)
F20 0.064(2) 0.084(3) 0.101(3) 0.036(2) -0.0169(19) -0.050(2)
F21 0.0219(15) 0.093(3) 0.138(4) -0.025(2) -0.0080(19) -0.0093(15)
F19' 0.092(3) 0.096(3) 0.065(2) -0.039(2) 0.026(2) -0.060(2)
F20' 0.064(2) 0.084(3) 0.101(3) 0.036(2) -0.0169(19) -0.050(2)
F21' 0.0219(15) 0.093(3) 0.138(4) -0.025(2) -0.0080(19) -0.0093(15)
F22 0.0533(18) 0.0684(19) 0.259(5) -0.061(2) 0.003(2) 0.0241(14)
F23 0.300(6) 0.0506(19) 0.105(3) 0.0233(18) 0.002(3) 0.057(3)
F24 0.0569(15) 0.0389(13) 0.149(3) -0.0251(15) -0.0295(16) 0.0091(11)
N1 0.0213(12) 0.0225(12) 0.0195(12) 0.0031(9) 0.0044(10) 0.0003(9)
N2 0.0184(12) 0.0237(12) 0.0217(12) 0.0015(10) 0.0030(10) -0.0023(9)
N3 0.0210(12) 0.0213(12) 0.0201(12) 0.0042(10) 0.0031(10) -0.0002(9)
N4 0.0196(12) 0.0204(12) 0.0237(13) 0.0027(10) 0.0035(10) 0.0000(9)
N5 0.0227(13) 0.0236(13) 0.0254(13) -0.0019(10) 0.0022(10) 0.0002(10)
N6 0.0219(12) 0.0220(12) 0.0212(12) 0.0023(10) 0.0042(10) -0.0015(10)
C1 0.0217(15) 0.0226(14) 0.0262(15) 0.0019(12) 0.0026(12) -0.0019(11)
C2 0.0263(16) 0.0338(17) 0.0267(16) 0.0061(13) 0.0050(13) 0.0017(13)
C3 0.0271(16) 0.0359(18) 0.0231(16) 0.0031(13) 0.0058(13) -0.0027(13)
C4 0.0267(15) 0.0227(14) 0.0218(15) -0.0009(12) 0.0075(12) -0.0010(12)
C5 0.0268(16) 0.0204(14) 0.0254(15) -0.0006(12) 0.0087(12) -0.0010(12)
C6 0.0260(16) 0.0304(17) 0.0328(17) 0.0027(13) 0.0087(13) 0.0006(13)
C7 0.0345(18) 0.0337(17) 0.0267(17) 0.0076(13) 0.0062(13) -0.0036(14)
C8 0.0362(18) 0.0368(18) 0.0272(16) 0.0019(14) 0.0153(14) -0.0050(14)
C9 0.0262(16) 0.0295(16) 0.0293(16) -0.0035(13) 0.0093(13) -0.0054(13)
C10 0.0250(15) 0.0253(15) 0.0234(15) 0.0048(12) 0.0043(12) -0.0014(12)
C11 0.0239(15) 0.0275(16) 0.0225(15) -0.0022(12) 0.0065(12) -0.0038(12)
C12 0.057(3) 0.057(3) 0.047(2) 0.025(2) 0.024(2) 0.010(2)
C13 0.0348(18) 0.0368(19) 0.0381(19) -0.0026(15) 0.0163(15) 0.0002(15)
C14 0.0257(15) 0.0203(14) 0.0278(16) 0.0008(12) 0.0106(12) 0.0036(12)
C15 0.0247(16) 0.0279(16) 0.0316(17) 0.0023(13) 0.0094(13) -0.0022(12)
C16 0.0248(15) 0.0235(15) 0.0309(17) 0.0015(12) 0.0060(13) -0.0034(12)
C17 0.0212(15) 0.0180(14) 0.0308(16) -0.0007(12) 0.0051(12) -0.0024(11)
C18 0.0207(14) 0.0203(14) 0.0249(15) -0.0011(12) 0.0020(12) 0.0001(11)
C19 0.0253(16) 0.0251(16) 0.0365(18) 0.0073(13) 0.0013(13) 0.0006(12)
C20 0.0235(16) 0.0333(18) 0.048(2) 0.0119(16) -0.0036(15) -0.0025(13)
C21 0.0371(19) 0.0353(19) 0.039(2) 0.0070(15) -0.0117(15) -0.0116(15)
C22 0.043(2) 0.0250(16) 0.0304(18) 0.0005(13) -0.0027(15) -0.0051(14)
C23 0.0255(16) 0.0244(15) 0.0290(16) 0.0026(13) 0.0003(13) -0.0006(12)
C24 0.0245(15) 0.0186(14) 0.0266(16) 0.0033(12) -0.0003(12) -0.0011(11)
C25 0.028(2) 0.053(3) 0.082(3) 0.027(2) -0.003(2) -0.0057(17)
C26 0.061(3) 0.036(2) 0.038(2) -0.0053(16) -0.0008(18) -0.0071(18)
C27 0.0194(14) 0.0214(14) 0.0233(15) -0.0021(11) 0.0023(11) -0.0003(11)
C28 0.0237(15) 0.0239(15) 0.0260(16) 0.0029(12) 0.0002(12) 0.0013(12)
C29 0.0261(15) 0.0249(15) 0.0242(15) 0.0051(12) 0.0043(12) 0.0006(12)
C30 0.0258(15) 0.0193(14) 0.0239(15) -0.0005(11) 0.0087(12) 0.0009(11)
C31 0.0232(14) 0.0188(14) 0.0208(14) 0.0004(11) 0.0064(11) 0.0000(11)
C32 0.0292(16) 0.0280(16) 0.0322(17) 0.0002(13) 0.0089(13) -0.0015(13)
C33 0.0314(17) 0.0230(15) 0.0418(19) 0.0026(14) 0.0094(14) -0.0007(13)
C34 0.0285(16) 0.0259(16) 0.0357(18) 0.0102(13) 0.0055(14) -0.0030(13)
C35 0.0211(15) 0.0318(16) 0.0247(16) 0.0051(13) 0.0060(12) -0.0038(12)
C36 0.0232(15) 0.0229(15) 0.0299(16) 0.0023(12) 0.0062(12) 0.0018(12)
C37 0.0186(14) 0.0242(15) 0.0237(15) 0.0034(12) -0.0002(11) -0.0024(11)
C38 0.060(3) 0.0275(19) 0.076(3) 0.0177(19) 0.041(2) 0.0057(17)
C39 0.0367(19) 0.0375(19) 0.0338(18) 0.0078(15) 0.0130(15) -0.0037(15)
C40 0.0251(15) 0.0207(14) 0.0244(15) -0.0026(12) 0.0081(12) -0.0018(11)
C41 0.0233(15) 0.0249(15) 0.0261(15) 0.0010(12) 0.0067(12) -0.0048(12)
C42 0.0197(15) 0.0317(16) 0.0252(15) -0.0022(13) 0.0058(12) -0.0018(12)
C43 0.0222(15) 0.0226(15) 0.0234(15) -0.0040(12) 0.0040(12) -0.0002(11)
C44 0.0203(14) 0.0238(15) 0.0242(15) -0.0001(12) 0.0025(12) 0.0006(11)
C45 0.0264(16) 0.0294(16) 0.0259(15) 0.0024(13) 0.0059(12) 0.0001(12)
C46 0.0241(16) 0.0426(19) 0.0275(17) 0.0004(14) 0.0048(13) -0.0045(14)
C47 0.0195(16) 0.050(2) 0.0350(18) 0.0016(15) 0.0020(13) 0.0062(14)
C48 0.0301(18) 0.0348(18) 0.0399(19) -0.0031(15) 0.0017(15) 0.0073(14)
C49 0.0233(16) 0.0296(17) 0.0354(18) -0.0025(14) -0.0002(13) -0.0029(12)
C50 0.0201(15) 0.0325(17) 0.0212(15) 0.0024(12) 0.0042(12) 0.0010(12)
C51 0.032(2) 0.051(2) 0.050(2) 0.0026(19) -0.0005(17) -0.0081(16)
C52 0.046(2) 0.045(2) 0.086(3) -0.007(2) -0.014(2) 0.0165(19)
C53 0.0268(17) 0.0366(19) 0.052(2) -0.0143(16) 0.0000(15) 0.0037(14)
C54 0.043(2) 0.041(2) 0.071(3) -0.0194(19) -0.013(2) 0.0187(17)
C55 0.056(2) 0.0288(19) 0.071(3) -0.0213(18) -0.014(2) 0.0142(17)
C56 0.041(2) 0.0298(18) 0.047(2) -0.0097(15) -0.0087(16) 0.0002(15)
C57 0.0301(17) 0.0285(16) 0.0292(17) -0.0003(13) 0.0003(13) 0.0015(13)
C58 0.0341(17) 0.0259(16) 0.0251(16) 0.0020(13) 0.0101(13) -0.0038(13)
C59 0.052(2) 0.0319(18) 0.0369(19) -0.0062(15) 0.0172(16) -0.0049(16)
C60 0.068(3) 0.0249(18) 0.050(2) -0.0116(16) 0.022(2) -0.0025(17)
C61 0.065(3) 0.0228(17) 0.048(2) 0.0019(15) 0.0193(19) -0.0042(16)
C62 0.0402(19) 0.0237(16) 0.0307(17) 0.0063(13) 0.0109(14) 0.0016(13)

loop_
_atom_type_symbol
_atom_type_description
_atom_type_scat_dispersion_real
_atom_type_scat_dispersion_imag
_atom_type_scat_source
C C 0.0033 0.0016 'International Tables Vol C Tables 4.2.6.8 and 6.1.1.4'
H H 0.0000 0.0000 'International Tables Vol C Tables 4.2.6.8 and 6.1.1.4'
N N 0.0061 0.0033 'International Tables Vol C Tables 4.2.6.8 and 6.1.1.4'
F F 0.0171 0.0103 'International Tables Vol C Tables 4.2.6.8 and 6.1.1.4'
Ge Ge 0.1547 1.8001 'International Tables Vol C Tables 4.2.6.8 and 6.1.1.4'

loop_
_geom_angle_atom_site_label_1
_geom_angle_atom_site_label_2
_geom_angle_atom_site_label_3
_geom_angle
N4 Ge N2 178.73(9)
N4 Ge N1 90.77(9)
N2 Ge N1 89.94(10)
N4 Ge N3 89.79(9)
N2 Ge N3 89.51(9)
N1 Ge N3 179.27(10)
N4 Ge N6 90.30(9)
N2 Ge N6 90.72(9)
N1 Ge N6 91.91(9)
N3 Ge N6 87.63(9)
N4 Ge N5 88.12(9)
N2 Ge N5 90.80(9)
N1 Ge N5 92.65(9)
N3 Ge N5 87.82(9)
N6 Ge N5 175.19(9)
C4 N1 C1 106.7(2)
C4 N1 Ge 127.18(18)
C1 N1 Ge 125.89(18)
C14 N2 C17 107.1(2)
C14 N2 Ge 126.30(18)
C17 N2 Ge 126.02(18)
C30 N3 C27 106.9(2)
C30 N3 Ge 126.84(18)
C27 N3 Ge 126.24(18)
C40 N4 C43 107.0(2)
C40 N4 Ge 126.30(18)
C43 N4 Ge 126.74(18)
C57 N5 C53 119.0(3)
C57 N5 Ge 120.91(19)
C53 N5 Ge 119.5(2)
C58 N6 C62 118.5(3)
C58 N6 Ge 119.80(19)
C62 N6 Ge 121.5(2)
C2 C1 N1 109.1(2)
C2 C1 C44 125.3(3)
N1 C1 C44 124.3(2)
C1 C2 C3 107.7(3)
C1 C2 H2A 126.2
C3 C2 H2A 126.2
C4 C3 C2 107.6(3)
C4 C3 H3A 126.2
C2 C3 H3A 126.2
C3 C4 N1 108.8(2)
C3 C4 C5 127.7(3)
N1 C4 C5 122.7(2)
C14 C5 C4 122.0(3)
C14 C5 C11 118.2(3)
C4 C5 C11 119.4(3)
C11 C6 C7 120.4(3)
C11 C6 H6A 119.8
C7 C6 H6A 119.8
C8 C7 C6 120.9(3)
C8 C7 C12 120.3(3)
C6 C7 C12 118.8(3)
C7 C8 C9 119.1(3)
C7 C8 H8A 120.4
C9 C8 H8A 120.4
C8 C9 C10 120.1(3)
C8 C9 C13 118.7(3)
C10 C9 C13 121.2(3)
C9 C10 C11 121.5(3)
C9 C10 H10A 119.2
C11 C10 H10A 119.2
C10 C11 C6 117.9(3)
C10 C11 C5 119.5(3)
C6 C11 C5 122.7(3)
F2 C12 F3 104.3(4)
F2 C12 F1 104.5(4)
F3 C12 F1 105.8(4)
F2 C12 C7 113.2(4)
F3 C12 C7 113.9(3)
F1 C12 C7 114.2(3)
F6 C13 F5 105.7(3)
F6 C13 F4 106.1(3)
F5 C13 F4 105.9(3)
F6 C13 C9 113.8(3)
F5 C13 C9 112.7(3)
F4 C13 C9 112.2(3)
C5 C14 N2 125.7(3)
C5 C14 C15 125.5(3)
N2 C14 C15 108.0(2)
C16 C15 C14 108.7(3)
C16 C15 H15A 125.7
C14 C15 H15A 125.7
C15 C16 C17 108.5(3)
C15 C16 H16A 125.7
C17 C16 H16A 125.7
C18 C17 N2 124.3(3)
C18 C17 C16 128.0(3)
N2 C17 C16 107.5(2)
C17 C18 C27 122.5(3)
C17 C18 C24 121.2(3)
C27 C18 C24 116.2(2)
C20 C19 C24 120.4(3)
C20 C19 H19A 119.8
C24 C19 H19A 119.8
C21 C20 C19 120.6(3)
C21 C20 C25 119.3(3)
C19 C20 C25 119.9(3)
C20 C21 C22 119.5(3)
C20 C21 H21A 120.3
C22 C21 H21A 120.3
C21 C22 C23 120.7(3)
C21 C22 C26 119.5(3)
C23 C22 C26 119.8(3)
C22 C23 C24 120.1(3)
C22 C23 H23A 120.0
C24 C23 H23A 120.0
C19 C24 C23 118.7(3)
C19 C24 C18 123.6(3)
C23 C24 C18 117.7(3)
F7 C25 F8 107.6(4)
F7 C25 F9 106.8(3)
F8 C25 F9 107.4(3)
F7 C25 C20 110.4(3)
F8 C25 C20 112.7(3)
F9 C25 C20 111.7(4)
F12 C26 F10 109.6(4)
F12 C26 F11 105.0(3)
F10 C26 F11 103.3(3)
F12 C26 C22 114.7(3)
F10 C26 C22 110.9(3)
F11 C26 C22 112.5(3)
C28 C27 N3 108.9(2)
C28 C27 C18 127.1(3)
N3 C27 C18 123.4(2)
C27 C28 C29 107.3(2)
C27 C28 H28A 126.3
C29 C28 H28A 126.3
C30 C29 C28 107.9(3)
C30 C29 H29A 126.0
C28 C29 H29A 126.0
N3 C30 C29 109.0(2)
N3 C30 C31 123.1(2)
C29 C30 C31 127.0(3)
C40 C31 C30 123.0(3)
C40 C31 C37 120.5(2)
C30 C31 C37 115.8(2)
C37 C32 C33 120.7(3)
C37 C32 H32A 119.7
C33 C32 H32A 119.7
C32 C33 C34 120.7(3)
C32 C33 C38 119.6(3)
C34 C33 C38 119.7(3)
C35 C34 C33 118.5(3)
C35 C34 H34A 120.7
C33 C34 H34A 120.7
C34 C35 C36 121.2(3)
C34 C35 C39 119.9(3)
C36 C35 C39 119.0(3)
C35 C36 C37 120.2(3)
C35 C36 H36A 119.9
C37 C36 H36A 119.9
C32 C37 C36 118.7(3)
C32 C37 C31 120.2(3)
C36 C37 C31 121.0(3)
F15 C38 F15' 127.0(6)
F15 C38 F14' 42.1(6)
F15' C38 F14' 113.7(8)
F15 C38 F14 113.2(5)
F15' C38 F14 34.5(9)
F14' C38 F14 128.3(5)
F15 C38 F13 105.5(5)
F15' C38 F13 63.8(9)
F14' C38 F13 65.1(6)
F14 C38 F13 97.6(4)
F15 C38 F13' 58.8(5)
F15' C38 F13' 99.0(7)
F14' C38 F13' 99.2(7)
F14 C38 F13' 66.4(6)
F13 C38 F13' 144.8(5)
F15 C38 C33 115.3(4)
F15' C38 C33 117.3(6)
F14' C38 C33 116.5(5)
F14 C38 C33 115.2(4)
F13 C38 C33 107.7(3)
F13' C38 C33 107.5(4)
F16 C39 F17 105.8(3)
F16 C39 F18 106.3(3)
F17 C39 F18 105.9(3)
F16 C39 C35 113.8(3)
F17 C39 C35 112.1(3)
F18 C39 C35 112.4(3)
C31 C40 N4 125.0(3)
C31 C40 C41 126.4(3)
N4 C40 C41 108.2(2)
C42 C41 C40 108.3(3)
C42 C41 H41A 125.9
C40 C41 H41A 125.9
C41 C42 C43 108.8(3)
C41 C42 H42A 125.6
C43 C42 H42A 125.6
C44 C43 N4 124.3(3)
C44 C43 C42 127.6(3)
N4 C43 C42 107.5(2)
C43 C44 C1 122.4(3)
C43 C44 C50 120.5(3)
C1 C44 C50 116.5(2)
C50 C45 C46 120.7(3)
C50 C45 H45A 119.6
C46 C45 H45A 119.6
C47 C46 C45 120.6(3)
C47 C46 C51 120.1(3)
C45 C46 C51 119.3(3)
C48 C47 C46 118.9(3)
C48 C47 H47A 120.5
C46 C47 H47A 120.5
C47 C48 C49 120.8(3)
C47 C48 C52 119.1(3)
C49 C48 C52 120.2(3)
C48 C49 C50 120.4(3)
C48 C49 H49A 119.8
C50 C49 H49A 119.8
C45 C50 C49 118.5(3)
C45 C50 C44 122.2(3)
C49 C50 C44 119.3(3)
F19' C51 F19 131.4(7)
F19' C51 F21 54.6(10)
F19 C51 F21 110.1(4)
F19' C51 F21' 110.8(9)
F19 C51 F21' 37.6(9)
F21 C51 F21' 128.9(7)
F19' C51 F20 50.9(10)
F19 C51 F20 104.7(4)
F21 C51 F20 103.3(3)
F21' C51 F20 68.9(9)
F19' C51 F20' 106.4(10)
F19 C51 F20' 65.4(9)
F21 C51 F20' 53.7(8)
F21' C51 F20' 100.8(9)
F20 C51 F20' 142.0(6)
F19' C51 C46 114.1(7)
F19 C51 C46 113.9(3)
F21 C51 C46 114.1(3)
F21' C51 C46 115.9(7)
F20 C51 C46 109.8(3)
F20' C51 C46 107.5(6)
F24 C52 F22 106.7(4)
F24 C52 F23 106.2(4)
F22 C52 F23 102.4(4)
F24 C52 C48 115.1(3)
F22 C52 C48 113.2(4)
F23 C52 C48 112.1(4)
N5 C53 C54 121.7(3)
N5 C53 H53A 119.2
C54 C53 H53A 119.2
C53 C54 C55 119.7(3)
C53 C54 H54A 120.2
C55 C54 H54A 120.2
C54 C55 C56 118.8(3)
C54 C55 H55A 120.6
C56 C55 H55A 120.6
C57 C56 C55 119.1(3)
C57 C56 H56A 120.5
C55 C56 H56A 120.5
N5 C57 C56 121.8(3)
N5 C57 H57A 119.1
C56 C57 H57A 119.1
N6 C58 C59 122.6(3)
N6 C58 H58A 118.7
C59 C58 H58A 118.7
C58 C59 C60 118.9(3)
C58 C59 H59A 120.6
C60 C59 H59A 120.6
C61 C60 C59 118.7(3)
C61 C60 H60A 120.6
C59 C60 H60A 120.6
C60 C61 C62 119.5(3)
C60 C61 H61A 120.3
C62 C61 H61A 120.3
N6 C62 C61 121.9(3)
N6 C62 H62A 119.1
C61 C62 H62A 119.1

loop_
_geom_bond_atom_site_label_1
_geom_bond_atom_site_label_2
_geom_bond_distance
Ge N4 1.938(2)
Ge N2 1.939(2)
Ge N1 1.943(2)
Ge N3 1.951(2)
Ge N6 2.086(2)
Ge N5 2.099(2)
F1 C12 1.307(5)
F2 C12 1.289(5)
F3 C12 1.305(5)
F4 C13 1.337(4)
F5 C13 1.329(4)
F6 C13 1.326(4)
F7 C25 1.325(4)
F8 C25 1.327(5)
F9 C25 1.337(5)
F10 C26 1.324(4)
F11 C26 1.328(4)
F12 C26 1.285(5)
F13 C38 1.406(5)
F14 C38 1.282(5)
F15 C38 1.225(5)
F13' C38 1.406(8)
F14' C38 1.262(9)
F15' C38 1.225(9)
F16 C39 1.317(4)
F17 C39 1.325(4)
F18 C39 1.335(4)
F19 C51 1.291(5)
F20 C51 1.370(4)
F21 C51 1.306(4)
F19' C51 1.239(10)
F20' C51 1.388(10)
F21' C51 1.309(11)
F22 C52 1.308(5)
F23 C52 1.316(6)
F24 C52 1.301(4)
N1 C4 1.393(3)
N1 C1 1.394(3)
N2 C14 1.403(4)
N2 C17 1.409(3)
N3 C30 1.384(3)
N3 C27 1.394(3)
N4 C40 1.403(3)
N4 C43 1.411(3)
N5 C57 1.342(4)
N5 C53 1.344(4)
N6 C58 1.334(3)
N6 C62 1.338(4)
C1 C2 1.385(4)
C1 C44 1.443(4)
C2 C3 1.394(4)
C2 H2A 0.9500
C3 C4 1.392(4)
C3 H3A 0.9500
C4 C5 1.437(4)
C5 C14 1.373(4)
C5 C11 1.486(4)
C6 C11 1.392(4)
C6 C7 1.393(4)
C6 H6A 0.9500
C7 C8 1.378(4)
C7 C12 1.492(5)
C8 C9 1.382(4)
C8 H8A 0.9500
C9 C10 1.384(4)
C9 C13 1.496(4)
C10 C11 1.391(4)
C10 H10A 0.9500
C14 C15 1.442(4)
C15 C16 1.335(4)
C15 H15A 0.9500
C16 C17 1.451(4)
C16 H16A 0.9500
C17 C18 1.359(4)
C18 C27 1.440(4)
C18 C24 1.496(4)
C19 C20 1.391(4)
C19 C24 1.391(4)
C19 H19A 0.9500
C20 C21 1.374(5)
C20 C25 1.512(5)
C21 C22 1.381(5)
C21 H21A 0.9500
C22 C23 1.389(4)
C22 C26 1.492(5)
C23 C24 1.398(4)
C23 H23A 0.9500
C27 C28 1.388(4)
C28 C29 1.393(4)
C28 H28A 0.9500
C29 C30 1.385(4)
C29 H29A 0.9500
C30 C31 1.435(4)
C31 C40 1.364(4)
C31 C37 1.492(4)
C32 C37 1.383(4)
C32 C33 1.384(4)
C32 H32A 0.9500
C33 C34 1.389(4)
C33 C38 1.498(5)
C34 C35 1.376(4)
C34 H34A 0.9500
C35 C36 1.388(4)
C35 C39 1.502(4)
C36 C37 1.391(4)
C36 H36A 0.9500
C40 C41 1.441(4)
C41 C42 1.340(4)
C41 H41A 0.9500
C42 C43 1.445(4)
C42 H42A 0.9500
C43 C44 1.366(4)
C44 C50 1.490(4)
C45 C50 1.385(4)
C45 C46 1.391(4)
C45 H45A 0.9500
C46 C47 1.383(5)
C46 C51 1.499(5)
C47 C48 1.382(4)
C47 H47A 0.9500
C48 C49 1.390(4)
C48 C52 1.484(5)
C49 C50 1.396(4)
C49 H49A 0.9500
C53 C54 1.371(5)
C53 H53A 0.9500
C54 C55 1.375(5)
C54 H54A 0.9500
C55 C56 1.381(5)
C55 H55A 0.9500
C56 C57 1.379(4)
C56 H56A 0.9500
C57 H57A 0.9500
C58 C59 1.371(4)
C58 H58A 0.9500
C59 C60 1.378(5)
C59 H59A 0.9500
C60 C61 1.373(5)
C60 H60A 0.9500
C61 C62 1.374(4)
C61 H61A 0.9500
C62 H62A 0.9500

loop_
_geom_torsion_atom_site_label_1
_geom_torsion_atom_site_label_2
_geom_torsion_atom_site_label_3
_geom_torsion_atom_site_label_4
_geom_torsion
N4 Ge N1 C4 153.8(2)
N2 Ge N1 C4 -25.2(2)
N3 Ge N1 C4 -65(8)
N6 Ge N1 C4 -115.9(2)
N5 Ge N1 C4 65.6(2)
N4 Ge N1 C1 -20.0(2)
N2 Ge N1 C1 161.1(2)
N3 Ge N1 C1 121(8)
N6 Ge N1 C1 70.4(2)
N5 Ge N1 C1 -108.1(2)
N4 Ge N2 C14 -106(4)
N1 Ge N2 C14 18.4(2)
N3 Ge N2 C14 -162.0(2)
N6 Ge N2 C14 110.4(2)
N5 Ge N2 C14 -74.2(2)
N4 Ge N2 C17 84(4)
N1 Ge N2 C17 -151.7(2)
N3 Ge N2 C17 27.9(2)
N6 Ge N2 C17 -59.8(2)
N5 Ge N2 C17 115.7(2)
N4 Ge N3 C30 -23.8(2)
N2 Ge N3 C30 155.1(2)
N1 Ge N3 C30 -165(8)
N6 Ge N3 C30 -114.1(2)
N5 Ge N3 C30 64.3(2)
N4 Ge N3 C27 157.8(2)
N2 Ge N3 C27 -23.3(2)
N1 Ge N3 C27 16(8)
N6 Ge N3 C27 67.5(2)
N5 Ge N3 C27 -114.1(2)
N2 Ge N4 C40 -34(4)
N1 Ge N4 C40 -158.0(2)
N3 Ge N4 C40 22.5(2)
N6 Ge N4 C40 110.1(2)
N5 Ge N4 C40 -65.3(2)
N2 Ge N4 C43 145(4)
N1 Ge N4 C43 21.3(2)
N3 Ge N4 C43 -158.2(2)
N6 Ge N4 C43 -70.6(2)
N5 Ge N4 C43 114.0(2)
N4 Ge N5 C57 -39.3(2)
N2 Ge N5 C57 141.3(2)
N1 Ge N5 C57 51.3(2)
N3 Ge N5 C57 -129.2(2)
N6 Ge N5 C57 -110.2(10)
N4 Ge N5 C53 131.6(2)
N2 Ge N5 C53 -47.8(2)
N1 Ge N5 C53 -137.8(2)
N3 Ge N5 C53 41.7(2)
N6 Ge N5 C53 60.7(11)
N4 Ge N6 C58 -40.8(2)
N2 Ge N6 C58 138.4(2)
N1 Ge N6 C58 -131.6(2)
N3 Ge N6 C58 49.0(2)
N5 Ge N6 C58 29.9(11)
N4 Ge N6 C62 145.2(2)
N2 Ge N6 C62 -35.6(2)
N1 Ge N6 C62 54.4(2)
N3 Ge N6 C62 -125.1(2)
N5 Ge N6 C62 -144.1(10)
C4 N1 C1 C2 -0.3(3)
Ge N1 C1 C2 174.47(19)
C4 N1 C1 C44 -168.3(3)
Ge N1 C1 C44 6.5(4)
N1 C1 C2 C3 -1.0(3)
C44 C1 C2 C3 166.8(3)
C1 C2 C3 C4 1.9(3)
C2 C3 C4 N1 -2.2(3)
C2 C3 C4 C5 167.8(3)
C1 N1 C4 C3 1.6(3)
Ge N1 C4 C3 -173.2(2)
C1 N1 C4 C5 -169.0(3)
Ge N1 C4 C5 16.3(4)
C3 C4 C5 C14 -160.0(3)
N1 C4 C5 C14 8.7(4)
C3 C4 C5 C11 13.2(5)
N1 C4 C5 C11 -178.1(2)
C11 C6 C7 C8 1.2(5)
C11 C6 C7 C12 -179.9(3)
C6 C7 C8 C9 0.3(5)
C12 C7 C8 C9 -178.6(3)
C7 C8 C9 C10 -1.4(5)
C7 C8 C9 C13 179.9(3)
C8 C9 C10 C11 1.2(4)
C13 C9 C10 C11 179.8(3)
C9 C10 C11 C6 0.3(4)
C9 C10 C11 C5 -179.4(3)
C7 C6 C11 C10 -1.4(4)
C7 C6 C11 C5 178.2(3)
C14 C5 C11 C10 -59.0(4)
C4 C5 C11 C10 127.5(3)
C14 C5 C11 C6 121.3(3)
C4 C5 C11 C6 -52.1(4)
C8 C7 C12 F2 95.1(5)
C6 C7 C12 F2 -83.9(5)
C8 C7 C12 F3 -23.8(5)
C6 C7 C12 F3 157.3(4)
C8 C7 C12 F1 -145.6(4)
C6 C7 C12 F1 35.5(5)
C8 C9 C13 F6 -168.2(3)
C10 C9 C13 F6 13.2(4)
C8 C9 C13 F5 71.6(4)
C10 C9 C13 F5 -107.1(3)
C8 C9 C13 F4 -47.8(4)
C10 C9 C13 F4 133.5(3)
C4 C5 C14 N2 -15.8(4)
C11 C5 C14 N2 170.9(3)
C4 C5 C14 C15 152.6(3)
C11 C5 C14 C15 -20.7(4)
C17 N2 C14 C5 169.2(3)
Ge N2 C14 C5 -2.4(4)
C17 N2 C14 C15 -0.9(3)
Ge N2 C14 C15 -172.53(18)
C5 C14 C15 C16 -166.2(3)
N2 C14 C15 C16 4.0(3)
C14 C15 C16 C17 -5.4(3)
C14 N2 C17 C18 172.3(3)
Ge N2 C17 C18 -16.0(4)
C14 N2 C17 C16 -2.3(3)
Ge N2 C17 C16 169.40(18)
C15 C16 C17 C18 -169.5(3)
C15 C16 C17 N2 4.8(3)
N2 C17 C18 C27 -11.3(4)
C16 C17 C18 C27 162.1(3)
N2 C17 C18 C24 171.8(2)
C16 C17 C18 C24 -14.8(5)
C24 C19 C20 C21 -1.0(5)
C24 C19 C20 C25 175.1(3)
C19 C20 C21 C22 -0.4(5)
C25 C20 C21 C22 -176.6(3)
C20 C21 C22 C23 0.5(5)
C20 C21 C22 C26 178.3(3)
C21 C22 C23 C24 0.8(4)
C26 C22 C23 C24 -177.0(3)
C20 C19 C24 C23 2.3(4)
C20 C19 C24 C18 -176.2(3)
C22 C23 C24 C19 -2.2(4)
C22 C23 C24 C18 176.4(3)
C17 C18 C24 C19 56.8(4)
C27 C18 C24 C19 -120.3(3)
C17 C18 C24 C23 -121.7(3)
C27 C18 C24 C23 61.2(3)
C21 C20 C25 F7 87.9(5)
C19 C20 C25 F7 -88.3(5)
C21 C20 C25 F8 -151.8(3)
C19 C20 C25 F8 32.0(5)
C21 C20 C25 F9 -30.8(5)
C19 C20 C25 F9 153.0(3)
C21 C22 C26 F12 -178.3(3)
C23 C22 C26 F12 -0.5(5)
C21 C22 C26 F10 -53.5(5)
C23 C22 C26 F10 124.3(4)
C21 C22 C26 F11 61.7(4)
C23 C22 C26 F11 -120.5(3)
C30 N3 C27 C28 -0.5(3)
Ge N3 C27 C28 178.21(19)
C30 N3 C27 C18 -171.9(3)
Ge N3 C27 C18 6.8(4)
C17 C18 C27 C28 -153.8(3)
C24 C18 C27 C28 23.3(4)
C17 C18 C27 N3 16.0(4)
C24 C18 C27 N3 -166.9(2)
N3 C27 C28 C29 -0.6(3)
C18 C27 C28 C29 170.4(3)
C27 C28 C29 C30 1.4(3)
C27 N3 C30 C29 1.4(3)
Ge N3 C30 C29 -177.31(19)
C27 N3 C30 C31 -168.5(3)
Ge N3 C30 C31 12.8(4)
C28 C29 C30 N3 -1.7(3)
C28 C29 C30 C31 167.6(3)
N3 C30 C31 C40 9.3(4)
C29 C30 C31 C40 -158.7(3)
N3 C30 C31 C37 179.6(2)
C29 C30 C31 C37 11.6(4)
C37 C32 C33 C34 0.1(5)
C37 C32 C33 C38 178.7(3)
C32 C33 C34 C35 -1.1(5)
C38 C33 C34 C35 -179.7(3)
C33 C34 C35 C36 1.2(4)
C33 C34 C35 C39 -178.3(3)
C34 C35 C36 C37 -0.4(4)
C39 C35 C36 C37 179.1(3)
C33 C32 C37 C36 0.8(4)
C33 C32 C37 C31 -175.8(3)
C35 C36 C37 C32 -0.7(4)
C35 C36 C37 C31 175.9(3)
C40 C31 C37 C32 -107.1(3)
C30 C31 C37 C32 82.3(3)
C40 C31 C37 C36 76.4(4)
C30 C31 C37 C36 -94.2(3)
C32 C33 C38 F15 39.0(7)
C34 C33 C38 F15 -142.4(6)
C32 C33 C38 F15' -147.6(12)
C34 C33 C38 F15' 31.0(12)
C32 C33 C38 F14' -8.0(10)
C34 C33 C38 F14' 170.6(9)
C32 C33 C38 F14 173.8(5)
C34 C33 C38 F14 -7.6(6)
C32 C33 C38 F13 -78.4(5)
C34 C33 C38 F13 100.2(5)
C32 C33 C38 F13' 102.2(8)
C34 C33 C38 F13' -79.2(8)
C34 C35 C39 F16 -19.0(4)
C36 C35 C39 F16 161.5(3)
C34 C35 C39 F17 101.0(3)
C36 C35 C39 F17 -78.5(4)
C34 C35 C39 F18 -139.9(3)
C36 C35 C39 F18 40.6(4)
C30 C31 C40 N4 -10.7(4)
C37 C31 C40 N4 179.5(3)
C30 C31 C40 C41 160.7(3)
C37 C31 C40 C41 -9.2(4)
C43 N4 C40 C31 170.4(3)
Ge N4 C40 C31 -10.2(4)
C43 N4 C40 C41 -2.3(3)
Ge N4 C40 C41 177.17(18)
C31 C40 C41 C42 -167.5(3)
N4 C40 C41 C42 5.0(3)
C40 C41 C42 C43 -5.6(3)
C40 N4 C43 C44 170.8(3)
Ge N4 C43 C44 -8.6(4)
C40 N4 C43 C42 -1.1(3)
Ge N4 C43 C42 179.50(18)
C41 C42 C43 C44 -167.2(3)
C41 C42 C43 N4 4.3(3)
N4 C43 C44 C1 -13.7(4)
C42 C43 C44 C1 156.5(3)
N4 C43 C44 C50 175.5(2)
C42 C43 C44 C50 -14.3(5)
C2 C1 C44 C43 -151.2(3)
N1 C1 C44 C43 14.8(4)
C2 C1 C44 C50 20.0(4)
N1 C1 C44 C50 -174.0(3)
C50 C45 C46 C47 -0.6(5)
C50 C45 C46 C51 179.1(3)
C45 C46 C47 C48 -1.9(5)
C51 C46 C47 C48 178.4(3)
C46 C47 C48 C49 2.2(5)
C46 C47 C48 C52 -177.9(4)
C47 C48 C49 C50 -0.1(5)
C52 C48 C49 C50 -179.9(3)
C46 C45 C50 C49 2.8(4)
C46 C45 C50 C44 -177.5(3)
C48 C49 C50 C45 -2.4(5)
C48 C49 C50 C44 177.8(3)
C43 C44 C50 C45 63.3(4)
C1 C44 C50 C45 -108.0(3)
C43 C44 C50 C49 -117.0(3)
C1 C44 C50 C49 71.7(4)
C47 C46 C51 F19' 78.1(13)
C45 C46 C51 F19' -101.6(13)
C47 C46 C51 F19 -109.8(4)
C45 C46 C51 F19 70.4(5)
C47 C46 C51 F21 17.8(5)
C45 C46 C51 F21 -162.0(4)
C47 C46 C51 F21' -151.4(12)
C45 C46 C51 F21' 28.8(12)
C47 C46 C51 F20 133.2(4)
C45 C46 C51 F20 -46.6(5)
C47 C46 C51 F20' -39.6(11)
C45 C46 C51 F20' 140.7(11)
C47 C48 C52 F24 -156.8(4)
C49 C48 C52 F24 23.1(6)
C47 C48 C52 F22 -33.6(6)
C49 C48 C52 F22 146.2(4)
C47 C48 C52 F23 81.6(5)
C49 C48 C52 F23 -98.5(5)
C57 N5 C53 C54 1.2(5)
Ge N5 C53 C54 -169.9(3)
N5 C53 C54 C55 -1.7(6)
C53 C54 C55 C56 1.8(7)
C54 C55 C56 C57 -1.5(6)
C53 N5 C57 C56 -0.9(5)
Ge N5 C57 C56 170.0(3)
C55 C56 C57 N5 1.0(5)
C62 N6 C58 C59 0.1(4)
Ge N6 C58 C59 -174.1(2)
N6 C58 C59 C60 0.1(5)
C58 C59 C60 C61 0.0(6)
C59 C60 C61 C62 -0.3(6)
C58 N6 C62 C61 -0.4(5)
Ge N6 C62 C61 173.7(3)
C60 C61 C62 N6 0.5(5)

loop_
_platon_squeeze_void_nr
_platon_squeeze_void_average_x
_platon_squeeze_void_average_y
_platon_squeeze_void_average_z
_platon_squeeze_void_volume
_platon_squeeze_void_count_electrons
1 0.000 0.000 0.500 229.1 37.7
2 0.007 0.488 0.917 9.3 -0.7
3 -0.007 0.512 0.083 9.3 -0.7
4 0.182 0.133 0.080 16.2 -0.2
5 0.500 0.500 1.000 229.0 37.8
6 0.318 0.633 0.420 16.2 -0.2
7 0.493 0.988 0.583 9.3 -0.7
8 0.507 0.012 0.417 9.3 -0.7
9 0.682 0.367 0.580 16.2 -0.1
10 0.818 0.867 0.920 16.2 -0.1
